data_7704527
loop_
_publ_author_name
'Burt, Liam K.'
'Hill, Anthony F.'

_publ_section_title
;
 Heterobimetallic \m<sub>2</sub>-carbido complexes of platinum and
 tungsten.
;
_journal_issue 24
_journal_name_full 'Dalton transactions (Cambridge, England : 2003)'
_journal_page_first 8143
_journal_page_last 8161
_journal_paper_doi 10.1039/d0dt01617a
_journal_volume 49
_journal_year 2020
_chemical_formula_moiety 'C54 H61 B N8 O2 P Pt W, F6 P'
_chemical_formula_sum 'C54 H61 B F6 N8 O2 P2 Pt W'
_chemical_formula_weight 1419.79
_space_group_crystal_system triclinic
_space_group_IT_number 2
_space_group_name_Hall '-P 1'
_space_group_name_H-M_alt 'P -1'
_atom_sites_solution_hydrogens mixed
_atom_sites_solution_primary dual
_audit_creation_date 2020-04-17
_audit_creation_method
;
Olex2 1.3
(compiled 2020.02.04 svn.rd84adfe8 for OlexSys, GUI svn.r6032)
;
_audit_update_record
;
2020-04-18 deposited with the CCDC.	2020-05-29 downloaded from the CCDC.
;
_cell_angle_alpha 79.857(3)
_cell_angle_beta 86.505(2)
_cell_angle_gamma 75.021(2)
_cell_formula_units_Z 2
_cell_length_a 11.6701(3)
_cell_length_b 11.7291(4)
_cell_length_c 21.3711(7)
_cell_measurement_reflns_used 15040
_cell_measurement_temperature 150.00(10)
_cell_measurement_theta_max 29.3610
_cell_measurement_theta_min 3.7110
_cell_volume 2781.34(15)
_computing_cell_refinement 'CrysAlisPro 1.171.40.36a (Rigaku OD, 2018)'
_computing_data_collection 'CrysAlisPro 1.171.40.36a (Rigaku OD, 2018)'
_computing_data_reduction 'CrysAlisPro 1.171.40.36a (Rigaku OD, 2018)'
_computing_molecular_graphics 'Olex2 1.3 (Dolomanov et al., 2009)'
_computing_publication_material 'Olex2 1.3 (Dolomanov et al., 2009)'
_computing_structure_refinement 'SHELXL 2018/3 (Sheldrick, 2015)'
_computing_structure_solution 'SHELXT 2014/5 (Sheldrick, 2014)'
_diffrn_ambient_environment N~2~
_diffrn_ambient_temperature 150.00(10)
_diffrn_detector 'CCD plate'
_diffrn_detector_area_resol_mean 5.1872
_diffrn_detector_type Atlas
_diffrn_measured_fraction_theta_full 0.998
_diffrn_measured_fraction_theta_max 0.810
_diffrn_measurement_details
;
List of Runs (angles in degrees, time in seconds):

  # Type    Start    End  Width  t~exp~   \w     \q     \k     \f   Frames
#--------------------------------------------------------------------------
  1  \w    -15.00  28.00   1.00   25.00    --  -10.52 -99.00 -30.00   43
  2  \w    -30.00  -4.00   1.00   25.00    --  -10.52  77.00 -60.00   26
  3  \w    -11.00  15.00   1.00   25.00    --  -10.52 -99.00 120.00   26
  4  \w     17.00  51.00   1.00   25.00    --   10.91 -99.00 -90.00   34
  5  \w    -47.00  33.00   1.00   25.00    --   10.91 -57.00  90.00   80
  6  \w    -61.00  85.00   1.00   25.00    --   10.91   0.00 120.00  146
;
_diffrn_measurement_device 'four-circle diffractometer'
_diffrn_measurement_device_type 'New Xcalibur, Atlas'
_diffrn_measurement_method '\w scans'
_diffrn_orient_matrix_type 'CrysAlisPro convention (1999,Acta A55,543-557)'
_diffrn_orient_matrix_UB_11 -0.0191788000
_diffrn_orient_matrix_UB_12 -0.0526537000
_diffrn_orient_matrix_UB_13 -0.0000306000
_diffrn_orient_matrix_UB_21 0.0026588000
_diffrn_orient_matrix_UB_22 -0.0126745000
_diffrn_orient_matrix_UB_23 0.0336551000
_diffrn_orient_matrix_UB_31 -0.0598725000
_diffrn_orient_matrix_UB_32 0.0331264000
_diffrn_orient_matrix_UB_33 0.0020793000
_diffrn_radiation_monochromator graphite
_diffrn_radiation_probe x-ray
_diffrn_radiation_type 'Mo K\a'
_diffrn_radiation_wavelength 0.71073
_diffrn_reflns_av_R_equivalents 0.0281
_diffrn_reflns_av_unetI/netI 0.0426
_diffrn_reflns_Laue_measured_fraction_full 0.998
_diffrn_reflns_Laue_measured_fraction_max 0.810
_diffrn_reflns_limit_h_max 15
_diffrn_reflns_limit_h_min -16
_diffrn_reflns_limit_k_max 15
_diffrn_reflns_limit_k_min -15
_diffrn_reflns_limit_l_max 28
_diffrn_reflns_limit_l_min -28
_diffrn_reflns_number 28341
_diffrn_reflns_point_group_measured_fraction_full 0.998
_diffrn_reflns_point_group_measured_fraction_max 0.810
_diffrn_reflns_theta_full 25.242
_diffrn_reflns_theta_max 29.724
_diffrn_reflns_theta_min 3.308
_diffrn_source 'fine-focus sealed X-ray tube'
_diffrn_source_type 'Enhance (Mo) X-ray Source'
_exptl_absorpt_coefficient_mu 4.704
_exptl_absorpt_correction_T_max 1.00000
_exptl_absorpt_correction_T_min 0.92537
_exptl_absorpt_correction_type multi-scan
_exptl_absorpt_process_details
;
CrysAlisPro 1.171.40.36a (Rigaku Oxford Diffraction, 2018)
Empirical absorption correction using spherical harmonics,
 implemented in SCALE3 ABSPACK scaling algorithm.
;
_exptl_crystal_colour 'lustrous dark red'
_exptl_crystal_density_diffrn 1.695
_exptl_crystal_description block
_exptl_crystal_F_000 1396
_exptl_crystal_size_max 0.307
_exptl_crystal_size_mid 0.217
_exptl_crystal_size_min 0.127
_refine_diff_density_max 1.186
_refine_diff_density_min -1.079
_refine_diff_density_rms 0.126
_refine_ls_extinction_method none
_refine_ls_goodness_of_fit_ref 1.135
_refine_ls_hydrogen_treatment mixed
_refine_ls_matrix_type full
_refine_ls_number_parameters 691
_refine_ls_number_reflns 12829
_refine_ls_number_restraints 1
_refine_ls_restrained_S_all 1.135
_refine_ls_R_factor_all 0.0397
_refine_ls_R_factor_gt 0.0308
_refine_ls_shift/su_max 0.002
_refine_ls_shift/su_mean 0.000
_refine_ls_structure_factor_coef Fsqd
_refine_ls_weighting_details 'w=1/[\s^2^(Fo^2^)+6.8192P] where P=(Fo^2^+2Fc^2^)/3'
_refine_ls_weighting_scheme calc
_refine_ls_wR_factor_gt 0.0580
_refine_ls_wR_factor_ref 0.0614
_reflns_Friedel_coverage 0.000
_reflns_number_gt 11075
_reflns_number_total 12829
_reflns_threshold_expression 'I > 2\s(I)'
_cod_data_source_file d0dt01617a2.cif
_cod_data_source_block '[10b]+'
_cod_depositor_comments 'Adding full bibliography for 7704524--7704531.cif.'
_cod_database_code 7704527
_shelx_shelxl_version_number 2018/3
_chemical_oxdiff_formula 'C54  H58  B1  N8  O2  F6  P2  W1  Pt1  '
_chemical_oxdiff_usercomment 'Vap. Diff, 5 degC, MeCN/Et2O'
_shelx_space_group_comment
;
The symmetry employed for this shelxl refinement is uniquely defined
by the following loop, which should always be used as a source of
symmetry information in preference to the above space-group names.
They are only intended as comments.
;
_reflns_odcompleteness_completeness 99.78
_reflns_odcompleteness_iscentric 1
_reflns_odcompleteness_theta 25.63
_olex2_refinement_description
;
1. Fixed Uiso
 At 1.2 times of:
  All B(H) groups, All C(H) groups
 At 1.5 times of:
  All C(H,H,H) groups
2. Restrained distances
 B1-H1
 1.15 with sigma of 0.02
3.a Aromatic/amide H refined with riding coordinates:
 C6(H6), C11(H11), C16(H16), C20(H20), C21(H21), C27(H27), C30(H30), C36(H36),
 C37(H37), C41(H41), C42(H42), C43(H43), C44(H44), C45(H45), C51(H51), C52(H52),
  C53(H53), C54(H54), C55(H55), C61(H61), C62(H62), C63(H63), C64(H64), C65(H65)
3.b Idealised Me refined as rotating group:
 C4(H4A,H4B,H4C), C8(H8A,H8B,H8C), C9(H9A,H9B,H9C), C13(H13A,H13B,H13C),
 C14(H14A,H14B,H14C), C18(H18A,H18B,H18C), C24(H24A,H24B,H24C), C25(H25A,H25B,
 H25C), C26(H26A,H26B,H26C), C33(H33A,H33B,H33C), C34(H34A,H34B,H34C), C35(H35A,
 H35B,H35C)
;
_ins_header
;
TITL LB020_scale in P1 
REM P1 (#1 in standard setting)
CELL 0.71073  11.670112  11.729101  21.371119  79.8568  86.5053  75.0209
ZERR    2.00   0.000258   0.000358   0.000658   0.0026   0.0021   0.0023
LATT -1
SFAC C H B N O F P W Pt
UNIT 108.00 116.00 2.00 16.00 4.00 12.00 4.00 2.00 2.00
TREF
HKLF 4
END
;
_olex2_submission_special_instructions 'No special instructions were received'
_oxdiff_exptl_absorpt_empirical_details
;
Empirical correction (ABSPACK) includes:
- Absorption correction using spherical harmonics
- Frame scaling
;
_oxdiff_exptl_absorpt_empirical_full_max 1.118
_oxdiff_exptl_absorpt_empirical_full_min 0.918

loop_
_space_group_symop_operation_xyz
'x, y, z'
'-x, -y, -z'

loop_
_atom_site_label
_atom_site_type_symbol
_atom_site_fract_x
_atom_site_fract_y
_atom_site_fract_z
_atom_site_U_iso_or_equiv
_atom_site_adp_type
_atom_site_occupancy
_atom_site_site_symmetry_order
_atom_site_calc_flag
_atom_site_refinement_flags_posn
_atom_site_refinement_flags_adp
_atom_site_refinement_flags_occupancy
_atom_site_disorder_assembly
_atom_site_disorder_group
Pt1 Pt 0.67059(2) 0.51699(2) 0.24211(2) 0.01360(4) Uani 1 1 d . . . . .
W1 W 0.77503(2) 0.24633(2) 0.16183(2) 0.01539(4) Uani 1 1 d . . . . .
P1 P 0.58586(8) 0.63352(9) 0.15359(5) 0.0149(2) Uani 1 1 d . . . . .
O1 O 0.8804(3) 0.3651(3) 0.03683(16) 0.0328(8) Uani 1 1 d . . . . .
O2 O 0.5294(3) 0.2903(3) 0.09730(16) 0.0307(8) Uani 1 1 d . . . . .
N1 N 0.8382(3) 0.0667(3) 0.12339(17) 0.0233(8) Uani 1 1 d . . . . .
N2 N 0.9056(3) -0.0310(3) 0.16164(18) 0.0266(9) Uani 1 1 d . . . . .
N3 N 0.7271(3) 0.1261(3) 0.24535(16) 0.0174(7) Uani 1 1 d . . . . .
N4 N 0.7986(3) 0.0127(3) 0.26338(17) 0.0226(8) Uani 1 1 d . . . . .
N5 N 0.9538(3) 0.1816(3) 0.20563(17) 0.0197(7) Uani 1 1 d . . . . .
N6 N 0.9926(3) 0.0651(3) 0.23621(17) 0.0213(8) Uani 1 1 d . . . . .
N7 N 0.7594(3) 0.4103(3) 0.32301(15) 0.0149(7) Uani 1 1 d . . . . .
N8 N 0.6146(3) 0.6240(3) 0.31564(15) 0.0151(7) Uani 1 1 d . . . . .
C1 C 0.7235(3) 0.3882(4) 0.19260(18) 0.0165(8) Uani 1 1 d . . . . .
C2 C 0.8397(4) 0.3238(4) 0.0828(2) 0.0222(9) Uani 1 1 d . . . . .
C3 C 0.6183(3) 0.2771(3) 0.1210(2) 0.0176(8) Uani 1 1 d . . . . .
C4 C 0.7734(5) 0.1175(5) 0.0102(2) 0.0413(13) Uani 1 1 d . . . . .
H4A H 0.808101 0.183899 -0.002919 0.062 Uiso 1 1 calc R U . . .
H4B H 0.691690 0.146605 0.022008 0.062 Uiso 1 1 calc R U . . .
H4C H 0.778264 0.073741 -0.024243 0.062 Uiso 1 1 calc R U . . .
C5 C 0.8387(4) 0.0371(4) 0.0658(2) 0.0314(11) Uani 1 1 d . . . . .
C6 C 0.9078(5) -0.0805(5) 0.0668(3) 0.0460(15) Uani 1 1 d . . . . .
H6 H 0.923185 -0.122938 0.033064 0.055 Uiso 1 1 calc R U . . .
C7 C 0.9481(5) -0.1200(4) 0.1277(3) 0.0399(13) Uani 1 1 d . . . . .
C8 C 1.0260(6) -0.2395(5) 0.1563(3) 0.061(2) Uani 1 1 d . . . . .
H8A H 1.092245 -0.227389 0.176438 0.092 Uiso 1 1 calc R U . . .
H8B H 1.054389 -0.286462 0.123370 0.092 Uiso 1 1 calc R U . . .
H8C H 0.981121 -0.280690 0.187212 0.092 Uiso 1 1 calc R U . . .
C9 C 0.5298(4) 0.2441(4) 0.2784(2) 0.0306(11) Uani 1 1 d . . . . .
H9A H 0.557572 0.309431 0.287681 0.046 Uiso 1 1 calc R U . . .
H9B H 0.467272 0.230634 0.307776 0.046 Uiso 1 1 calc R U . . .
H9C H 0.500394 0.263178 0.235809 0.046 Uiso 1 1 calc R U . . .
C10 C 0.6297(4) 0.1338(4) 0.2843(2) 0.0248(10) Uani 1 1 d . . . . .
C11 C 0.6400(4) 0.0273(4) 0.3257(2) 0.0334(11) Uani 1 1 d . . . . .
H11 H 0.585034 0.009579 0.356787 0.040 Uiso 1 1 calc R U . . .
C12 C 0.7470(4) -0.0478(4) 0.3124(2) 0.0296(11) Uani 1 1 d . . . . .
C13 C 0.8014(4) -0.1748(4) 0.3396(3) 0.0420(13) Uani 1 1 d . . . . .
H13A H 0.801072 -0.224634 0.308437 0.063 Uiso 1 1 calc R U . . .
H13B H 0.756519 -0.198719 0.376457 0.063 Uiso 1 1 calc R U . . .
H13C H 0.881544 -0.183174 0.351350 0.063 Uiso 1 1 calc R U . . .
C14 C 1.0218(4) 0.3683(4) 0.1923(3) 0.0329(11) Uani 1 1 d . . . . .
H14A H 1.023205 0.382717 0.146633 0.049 Uiso 1 1 calc R U . . .
H14B H 1.086042 0.392519 0.207535 0.049 Uiso 1 1 calc R U . . .
H14C H 0.947831 0.413343 0.207518 0.049 Uiso 1 1 calc R U . . .
C15 C 1.0348(3) 0.2384(4) 0.2157(2) 0.0239(9) Uani 1 1 d . . . . .
C16 C 1.1262(4) 0.1590(4) 0.2523(2) 0.0283(10) Uani 1 1 d . . . . .
H16 H 1.193490 0.175793 0.265689 0.034 Uiso 1 1 calc R U . . .
C17 C 1.0970(4) 0.0514(4) 0.2645(2) 0.0260(10) Uani 1 1 d . . . . .
C18 C 1.1614(4) -0.0640(4) 0.3024(3) 0.0375(12) Uani 1 1 d . . . . .
H18A H 1.107060 -0.095627 0.331575 0.056 Uiso 1 1 calc R U . . .
H18B H 1.223333 -0.050822 0.325633 0.056 Uiso 1 1 calc R U . . .
H18C H 1.195421 -0.119932 0.274344 0.056 Uiso 1 1 calc R U . . .
C20 C 0.8281(4) 0.2998(4) 0.3246(2) 0.0224(9) Uani 1 1 d . . . . .
H20 H 0.823231 0.259100 0.291599 0.027 Uiso 1 1 calc R U . . .
C21 C 0.9063(4) 0.2432(4) 0.3730(2) 0.0227(9) Uani 1 1 d . . . . .
H21 H 0.950207 0.164838 0.372887 0.027 Uiso 1 1 calc R U . . .
C22 C 0.9198(3) 0.3024(3) 0.42187(19) 0.0165(8) Uani 1 1 d . . . . .
C23 C 1.0132(3) 0.2440(4) 0.4725(2) 0.0198(9) Uani 1 1 d . . . . .
C24 C 1.1239(4) 0.1688(4) 0.4438(2) 0.0338(12) Uani 1 1 d . . . . .
H24A H 1.103385 0.106626 0.426482 0.051 Uiso 1 1 calc R U . . .
H24B H 1.181879 0.133582 0.476257 0.051 Uiso 1 1 calc R U . . .
H24C H 1.156021 0.218772 0.410650 0.051 Uiso 1 1 calc R U . . .
C25 C 0.9590(4) 0.1646(4) 0.5234(2) 0.0313(11) Uani 1 1 d . . . . .
H25A H 0.895499 0.213534 0.544958 0.047 Uiso 1 1 calc R U . . .
H25B H 1.018610 0.119391 0.553478 0.047 Uiso 1 1 calc R U . . .
H25C H 0.928675 0.110785 0.503998 0.047 Uiso 1 1 calc R U . . .
C26 C 1.0498(4) 0.3394(4) 0.5016(2) 0.0274(10) Uani 1 1 d . . . . .
H26A H 1.075654 0.394279 0.468391 0.041 Uiso 1 1 calc R U . . .
H26B H 1.113528 0.301499 0.530541 0.041 Uiso 1 1 calc R U . . .
H26C H 0.983357 0.382078 0.524019 0.041 Uiso 1 1 calc R U . . .
C27 C 0.8411(3) 0.4147(3) 0.42181(19) 0.0168(8) Uani 1 1 d . . . . .
H27 H 0.842420 0.455983 0.455027 0.020 Uiso 1 1 calc R U . . .
C28 C 0.7619(3) 0.4651(3) 0.37365(19) 0.0163(8) Uani 1 1 d . . . . .
C29 C 0.6668(3) 0.5769(3) 0.37293(19) 0.0146(8) Uani 1 1 d . . . . .
C30 C 0.6274(3) 0.6239(3) 0.42772(19) 0.0165(8) Uani 1 1 d . . . . .
H30 H 0.666276 0.589590 0.465798 0.020 Uiso 1 1 calc R U . . .
C31 C 0.5298(3) 0.7227(3) 0.42614(19) 0.0156(8) Uani 1 1 d . . . . .
C32 C 0.4797(3) 0.7688(4) 0.4870(2) 0.0192(9) Uani 1 1 d . . . . .
C33 C 0.5773(4) 0.8024(4) 0.5195(2) 0.0294(11) Uani 1 1 d . . . . .
H33A H 0.640847 0.732383 0.531070 0.044 Uiso 1 1 calc R U . . .
H33B H 0.545135 0.834618 0.556960 0.044 Uiso 1 1 calc R U . . .
H33C H 0.606918 0.861230 0.490719 0.044 Uiso 1 1 calc R U . . .
C34 C 0.3748(4) 0.8788(4) 0.4742(2) 0.0299(11) Uani 1 1 d . . . . .
H34A H 0.399480 0.940970 0.445451 0.045 Uiso 1 1 calc R U . . .
H34B H 0.347388 0.906485 0.513454 0.045 Uiso 1 1 calc R U . . .
H34C H 0.311797 0.857891 0.455629 0.045 Uiso 1 1 calc R U . . .
C35 C 0.4368(4) 0.6694(4) 0.5308(2) 0.0299(11) Uani 1 1 d . . . . .
H35A H 0.378218 0.646817 0.509386 0.045 Uiso 1 1 calc R U . . .
H35B H 0.402642 0.697854 0.568896 0.045 Uiso 1 1 calc R U . . .
H35C H 0.502729 0.601292 0.541453 0.045 Uiso 1 1 calc R U . . .
C36 C 0.4794(3) 0.7711(4) 0.3675(2) 0.0212(9) Uani 1 1 d . . . . .
H36 H 0.416219 0.839007 0.363463 0.025 Uiso 1 1 calc R U . . .
C37 C 0.5224(3) 0.7193(4) 0.3146(2) 0.0204(9) Uani 1 1 d . . . . .
H37 H 0.484917 0.752828 0.276064 0.024 Uiso 1 1 calc R U . . .
C40 C 0.5166(3) 0.7894(4) 0.16072(19) 0.0189(9) Uani 1 1 d . . . . .
C41 C 0.5911(4) 0.8607(4) 0.1680(2) 0.0255(10) Uani 1 1 d . . . . .
H41 H 0.672760 0.828521 0.169055 0.031 Uiso 1 1 calc R U . . .
C42 C 0.5446(4) 0.9798(4) 0.1737(2) 0.0334(11) Uani 1 1 d . . . . .
H42 H 0.594925 1.026981 0.179142 0.040 Uiso 1 1 calc R U . . .
C43 C 0.4247(5) 1.0279(4) 0.1713(2) 0.0350(12) Uani 1 1 d . . . . .
H43 H 0.393706 1.107622 0.175480 0.042 Uiso 1 1 calc R U . . .
C44 C 0.3497(4) 0.9588(4) 0.1626(2) 0.0330(11) Uani 1 1 d . . . . .
H44 H 0.268372 0.992578 0.159965 0.040 Uiso 1 1 calc R U . . .
C45 C 0.3951(4) 0.8389(4) 0.1578(2) 0.0241(9) Uani 1 1 d . . . . .
H45 H 0.344319 0.791999 0.152659 0.029 Uiso 1 1 calc R U . . .
C50 C 0.6832(3) 0.6590(4) 0.08622(19) 0.0185(8) Uani 1 1 d . . . . .
C51 C 0.8033(4) 0.6055(4) 0.0878(2) 0.0245(10) Uani 1 1 d . . . . .
H51 H 0.835383 0.551780 0.123513 0.029 Uiso 1 1 calc R U . . .
C52 C 0.8768(4) 0.6311(4) 0.0364(2) 0.0324(11) Uani 1 1 d . . . . .
H52 H 0.957576 0.594427 0.038104 0.039 Uiso 1 1 calc R U . . .
C53 C 0.8310(4) 0.7097(4) -0.0164(2) 0.0315(11) Uani 1 1 d . . . . .
H53 H 0.880593 0.726158 -0.050636 0.038 Uiso 1 1 calc R U . . .
C54 C 0.7101(4) 0.7652(4) -0.0189(2) 0.0318(11) Uani 1 1 d . . . . .
H54 H 0.678612 0.818142 -0.055057 0.038 Uiso 1 1 calc R U . . .
C55 C 0.6373(4) 0.7414(4) 0.0324(2) 0.0270(10) Uani 1 1 d . . . . .
H55 H 0.557012 0.780428 0.031215 0.032 Uiso 1 1 calc R U . . .
C60 C 0.4673(3) 0.5785(4) 0.1289(2) 0.0180(8) Uani 1 1 d . . . . .
C61 C 0.4422(4) 0.5800(4) 0.0660(2) 0.0237(9) Uani 1 1 d . . . . .
H61 H 0.490077 0.607156 0.033451 0.028 Uiso 1 1 calc R U . . .
C62 C 0.3458(4) 0.5413(4) 0.0518(2) 0.0295(11) Uani 1 1 d . . . . .
H62 H 0.329850 0.541330 0.009651 0.035 Uiso 1 1 calc R U . . .
C63 C 0.2740(4) 0.5028(4) 0.0996(2) 0.0329(12) Uani 1 1 d . . . . .
H63 H 0.208463 0.478451 0.089635 0.040 Uiso 1 1 calc R U . . .
C64 C 0.2982(4) 0.4998(4) 0.1623(2) 0.0314(11) Uani 1 1 d . . . . .
H64 H 0.249658 0.472923 0.194568 0.038 Uiso 1 1 calc R U . . .
C65 C 0.3955(4) 0.5373(4) 0.1770(2) 0.0255(10) Uani 1 1 d . . . . .
H65 H 0.412546 0.534649 0.219307 0.031 Uiso 1 1 calc R U . . .
B1 B 0.9211(4) -0.0272(4) 0.2319(3) 0.0249(11) Uani 1 1 d D . . . .
H1 H 0.973(3) -0.118(2) 0.2567(19) 0.030 Uiso 1 1 d D U . . .
P2 P 0.24014(12) 0.55986(13) 0.35623(7) 0.0395(3) Uani 1 1 d . . . . .
F1 F 0.2465(3) 0.4876(3) 0.42677(16) 0.0612(10) Uani 1 1 d . . . . .
F2 F 0.2355(4) 0.6372(4) 0.28744(17) 0.0936(16) Uani 1 1 d . . . . .
F3 F 0.2542(3) 0.6724(3) 0.3851(2) 0.0748(11) Uani 1 1 d . . . . .
F4 F 0.2299(4) 0.4492(4) 0.3283(2) 0.0948(15) Uani 1 1 d . . . . .
F5 F 0.3799(3) 0.5169(3) 0.34899(18) 0.0660(11) Uani 1 1 d . . . . .
F6 F 0.1019(3) 0.6058(4) 0.36349(18) 0.0823(13) Uani 1 1 d . . . . .

loop_
_atom_site_aniso_label
_atom_site_aniso_U_11
_atom_site_aniso_U_22
_atom_site_aniso_U_33
_atom_site_aniso_U_23
_atom_site_aniso_U_13
_atom_site_aniso_U_12
Pt1 0.01530(7) 0.01222(8) 0.01261(8) -0.00243(6) -0.00142(5) -0.00177(6)
W1 0.01786(8) 0.01345(8) 0.01458(9) -0.00323(7) -0.00046(6) -0.00280(6)
P1 0.0165(5) 0.0143(5) 0.0138(5) -0.0027(4) -0.0014(4) -0.0031(4)
O1 0.0324(17) 0.041(2) 0.0237(18) 0.0016(16) 0.0048(14) -0.0118(15)
O2 0.0282(17) 0.0282(18) 0.037(2) -0.0077(15) -0.0106(14) -0.0061(14)
N1 0.033(2) 0.0139(18) 0.022(2) -0.0051(15) -0.0043(15) -0.0001(15)
N2 0.034(2) 0.0141(18) 0.029(2) -0.0075(16) -0.0075(16) 0.0022(15)
N3 0.0218(17) 0.0130(17) 0.0161(18) -0.0018(14) -0.0024(13) -0.0020(13)
N4 0.0306(19) 0.0153(18) 0.022(2) -0.0002(15) -0.0047(15) -0.0077(15)
N5 0.0214(17) 0.0133(17) 0.0218(19) -0.0002(15) -0.0023(14) -0.0011(14)
N6 0.0226(18) 0.0161(18) 0.022(2) 0.0005(15) -0.0051(14) -0.0005(14)
N7 0.0171(16) 0.0132(16) 0.0136(17) -0.0012(14) -0.0029(13) -0.0026(13)
N8 0.0182(16) 0.0131(17) 0.0135(17) -0.0035(14) -0.0011(13) -0.0021(13)
C1 0.0175(18) 0.020(2) 0.009(2) 0.0000(16) 0.0025(15) -0.0020(16)
C2 0.023(2) 0.020(2) 0.021(2) -0.0027(19) -0.0031(17) -0.0005(17)
C3 0.022(2) 0.0113(19) 0.019(2) -0.0015(17) -0.0007(16) -0.0038(16)
C4 0.061(3) 0.034(3) 0.027(3) -0.015(2) -0.011(2) 0.002(3)
C5 0.036(3) 0.026(3) 0.033(3) -0.016(2) -0.007(2) 0.000(2)
C6 0.060(3) 0.032(3) 0.043(3) -0.028(3) -0.016(3) 0.013(3)
C7 0.046(3) 0.022(3) 0.049(4) -0.018(2) -0.010(3) 0.005(2)
C8 0.084(4) 0.026(3) 0.064(4) -0.025(3) -0.027(4) 0.023(3)
C9 0.031(2) 0.032(3) 0.029(3) -0.004(2) 0.0089(19) -0.011(2)
C10 0.029(2) 0.030(3) 0.020(2) -0.007(2) -0.0007(18) -0.0135(19)
C11 0.036(3) 0.038(3) 0.028(3) 0.003(2) 0.001(2) -0.018(2)
C12 0.039(3) 0.029(3) 0.024(3) 0.008(2) -0.010(2) -0.020(2)
C13 0.044(3) 0.032(3) 0.048(3) 0.019(3) -0.017(2) -0.019(2)
C14 0.027(2) 0.029(3) 0.046(3) 0.000(2) -0.009(2) -0.015(2)
C15 0.019(2) 0.025(2) 0.028(3) -0.005(2) 0.0013(17) -0.0065(18)
C16 0.016(2) 0.033(3) 0.035(3) -0.006(2) -0.0054(18) -0.0037(18)
C17 0.020(2) 0.028(2) 0.025(2) -0.002(2) -0.0027(17) 0.0019(18)
C18 0.026(2) 0.037(3) 0.042(3) 0.004(2) -0.011(2) -0.001(2)
C20 0.027(2) 0.019(2) 0.020(2) -0.0106(18) -0.0045(17) 0.0022(17)
C21 0.028(2) 0.014(2) 0.022(2) -0.0043(18) -0.0042(18) 0.0035(17)
C22 0.0166(19) 0.015(2) 0.018(2) -0.0027(17) 0.0008(15) -0.0037(15)
C23 0.019(2) 0.018(2) 0.020(2) -0.0047(18) -0.0039(16) 0.0007(16)
C24 0.022(2) 0.035(3) 0.041(3) -0.016(2) -0.010(2) 0.007(2)
C25 0.037(3) 0.031(3) 0.027(3) 0.006(2) -0.014(2) -0.013(2)
C26 0.027(2) 0.027(2) 0.029(3) -0.005(2) -0.0103(19) -0.0047(19)
C27 0.021(2) 0.014(2) 0.014(2) -0.0037(16) -0.0017(15) -0.0020(16)
C28 0.0182(19) 0.015(2) 0.017(2) -0.0058(17) 0.0008(15) -0.0046(15)
C29 0.0159(18) 0.0098(19) 0.019(2) -0.0019(16) -0.0031(15) -0.0039(15)
C30 0.0190(19) 0.015(2) 0.016(2) -0.0016(17) -0.0011(15) -0.0054(16)
C31 0.0136(18) 0.014(2) 0.020(2) -0.0036(17) 0.0012(15) -0.0046(15)
C32 0.021(2) 0.019(2) 0.017(2) -0.0071(17) 0.0011(16) -0.0012(16)
C33 0.031(2) 0.032(3) 0.029(3) -0.018(2) -0.0005(19) -0.008(2)
C34 0.028(2) 0.029(3) 0.030(3) -0.014(2) 0.0048(19) 0.0022(19)
C35 0.037(3) 0.029(3) 0.022(3) -0.004(2) 0.0107(19) -0.008(2)
C36 0.018(2) 0.017(2) 0.026(2) -0.0068(18) -0.0016(17) 0.0029(16)
C37 0.023(2) 0.018(2) 0.018(2) -0.0018(17) -0.0042(16) -0.0005(17)
C40 0.026(2) 0.016(2) 0.012(2) -0.0020(17) -0.0002(16) -0.0014(17)
C41 0.028(2) 0.023(2) 0.025(2) -0.005(2) -0.0021(18) -0.0030(18)
C42 0.051(3) 0.021(2) 0.030(3) -0.008(2) -0.001(2) -0.011(2)
C43 0.057(3) 0.015(2) 0.028(3) -0.006(2) -0.004(2) 0.003(2)
C44 0.035(3) 0.026(3) 0.031(3) -0.004(2) -0.002(2) 0.006(2)
C45 0.028(2) 0.019(2) 0.022(2) -0.0029(19) -0.0044(18) -0.0014(18)
C50 0.023(2) 0.017(2) 0.016(2) -0.0050(17) -0.0007(16) -0.0067(16)
C51 0.025(2) 0.021(2) 0.026(2) 0.0018(19) 0.0021(18) -0.0081(18)
C52 0.025(2) 0.030(3) 0.039(3) -0.001(2) 0.007(2) -0.006(2)
C53 0.043(3) 0.034(3) 0.024(3) -0.007(2) 0.014(2) -0.022(2)
C54 0.049(3) 0.031(3) 0.015(2) 0.006(2) 0.000(2) -0.016(2)
C55 0.027(2) 0.034(3) 0.019(2) 0.000(2) -0.0006(18) -0.0080(19)
C60 0.0167(19) 0.016(2) 0.021(2) -0.0069(17) -0.0037(16) -0.0016(16)
C61 0.024(2) 0.023(2) 0.022(2) -0.0065(19) -0.0043(17) -0.0003(18)
C62 0.030(2) 0.032(3) 0.027(3) -0.013(2) -0.012(2) 0.000(2)
C63 0.022(2) 0.040(3) 0.042(3) -0.021(2) -0.006(2) -0.006(2)
C64 0.023(2) 0.040(3) 0.035(3) -0.011(2) 0.0045(19) -0.012(2)
C65 0.024(2) 0.029(2) 0.026(3) -0.009(2) -0.0003(18) -0.0084(19)
B1 0.030(3) 0.015(2) 0.027(3) -0.002(2) -0.008(2) -0.001(2)
P2 0.0427(8) 0.0411(8) 0.0253(7) -0.0011(6) 0.0052(6) 0.0015(6)
F1 0.060(2) 0.076(3) 0.037(2) 0.0153(18) 0.0034(16) -0.0147(18)
F2 0.119(3) 0.078(3) 0.038(2) 0.012(2) 0.023(2) 0.035(2)
F3 0.087(3) 0.055(2) 0.083(3) -0.023(2) 0.015(2) -0.016(2)
F4 0.113(3) 0.091(3) 0.101(4) -0.055(3) 0.000(3) -0.036(3)
F5 0.0447(19) 0.066(2) 0.073(3) 0.000(2) 0.0187(17) -0.0010(17)
F6 0.0410(19) 0.137(4) 0.055(2) -0.019(3) -0.0043(17) 0.005(2)

loop_
_atom_type_symbol
_atom_type_description
_atom_type_scat_dispersion_real
_atom_type_scat_dispersion_imag
_atom_type_scat_source
C C 0.0033 0.0016 'International Tables Vol C Tables 4.2.6.8 and 6.1.1.4'
H H 0.0000 0.0000 'International Tables Vol C Tables 4.2.6.8 and 6.1.1.4'
B B 0.0013 0.0007 'International Tables Vol C Tables 4.2.6.8 and 6.1.1.4'
F F 0.0171 0.0103 'International Tables Vol C Tables 4.2.6.8 and 6.1.1.4'
N N 0.0061 0.0033 'International Tables Vol C Tables 4.2.6.8 and 6.1.1.4'
O O 0.0106 0.0060 'International Tables Vol C Tables 4.2.6.8 and 6.1.1.4'
P P 0.1023 0.0942 'International Tables Vol C Tables 4.2.6.8 and 6.1.1.4'
Pt Pt -1.7033 8.3905 'International Tables Vol C Tables 4.2.6.8 and 6.1.1.4'
W W -0.8490 6.8722 'International Tables Vol C Tables 4.2.6.8 and 6.1.1.4'

loop_
_exptl_crystal_face_index_h
_exptl_crystal_face_index_k
_exptl_crystal_face_index_l
_exptl_crystal_face_perp_dist
-2 -4 28 0.0740
3 3 -28 0.0535
13 -6 3 0.1499
-14 5 -1 0.1279
12 14 -1 0.0653
-13 -12 1 0.0837
0 -16 -1 0.0981
0 0 30 0.0582

loop_
_geom_angle_atom_site_label_1
_geom_angle_atom_site_label_2
_geom_angle_atom_site_label_3
_geom_angle
_geom_angle_site_symmetry_1
_geom_angle_site_symmetry_3
_geom_angle_publ_flag
N7 Pt1 P1 176.62(9) . . ?
N7 Pt1 N8 76.12(12) . . ?
N8 Pt1 P1 104.66(9) . . ?
C1 Pt1 P1 87.75(12) . . ?
C1 Pt1 N7 91.86(14) . . ?
C1 Pt1 N8 166.10(14) . . ?
N3 W1 N1 81.26(12) . . ?
N3 W1 N5 82.44(12) . . ?
N5 W1 N1 81.26(12) . . ?
C1 W1 N1 179.38(15) . . ?
C1 W1 N3 98.30(14) . . ?
C1 W1 N5 99.13(15) . . ?
C1 W1 C2 92.63(17) . . ?
C1 W1 C3 89.57(16) . . ?
C2 W1 N1 87.84(15) . . ?
C2 W1 N3 168.38(14) . . ?
C2 W1 N5 91.96(15) . . ?
C2 W1 C3 90.52(17) . . ?
C3 W1 N1 90.02(14) . . ?
C3 W1 N3 93.50(14) . . ?
C3 W1 N5 170.84(14) . . ?
C40 P1 Pt1 115.53(13) . . ?
C50 P1 Pt1 116.96(13) . . ?
C50 P1 C40 98.53(19) . . ?
C50 P1 C60 109.23(19) . . ?
C60 P1 Pt1 110.74(14) . . ?
C60 P1 C40 104.63(18) . . ?
N2 N1 W1 118.8(3) . . ?
C5 N1 W1 133.3(3) . . ?
C5 N1 N2 107.0(3) . . ?
N1 N2 B1 120.2(3) . . ?
C7 N2 N1 109.6(4) . . ?
C7 N2 B1 130.2(4) . . ?
N4 N3 W1 120.6(2) . . ?
C10 N3 W1 133.3(3) . . ?
C10 N3 N4 105.8(3) . . ?
N3 N4 B1 120.9(3) . . ?
C12 N4 N3 110.2(3) . . ?
C12 N4 B1 128.8(4) . . ?
N6 N5 W1 120.6(2) . . ?
C15 N5 W1 132.3(3) . . ?
C15 N5 N6 106.7(3) . . ?
N5 N6 B1 120.1(3) . . ?
C17 N6 N5 109.4(3) . . ?
C17 N6 B1 130.4(4) . . ?
C20 N7 Pt1 124.6(3) . . ?
C20 N7 C28 117.7(3) . . ?
C28 N7 Pt1 116.9(3) . . ?
C29 N8 Pt1 115.3(2) . . ?
C37 N8 Pt1 127.2(3) . . ?
C37 N8 C29 116.5(3) . . ?
W1 C1 Pt1 168.2(2) . . ?
O1 C2 W1 177.5(4) . . ?
O2 C3 W1 177.4(3) . . ?
H4A C4 H4B 109.5 . . ?
H4A C4 H4C 109.5 . . ?
H4B C4 H4C 109.5 . . ?
C5 C4 H4A 109.5 . . ?
C5 C4 H4B 109.5 . . ?
C5 C4 H4C 109.5 . . ?
N1 C5 C4 124.4(4) . . ?
N1 C5 C6 109.3(4) . . ?
C6 C5 C4 126.3(4) . . ?
C5 C6 H6 127.0 . . ?
C7 C6 C5 106.0(4) . . ?
C7 C6 H6 127.0 . . ?
N2 C7 C6 108.1(4) . . ?
N2 C7 C8 122.5(5) . . ?
C6 C7 C8 129.4(5) . . ?
C7 C8 H8A 109.5 . . ?
C7 C8 H8B 109.5 . . ?
C7 C8 H8C 109.5 . . ?
H8A C8 H8B 109.5 . . ?
H8A C8 H8C 109.5 . . ?
H8B C8 H8C 109.5 . . ?
H9A C9 H9B 109.5 . . ?
H9A C9 H9C 109.5 . . ?
H9B C9 H9C 109.5 . . ?
C10 C9 H9A 109.5 . . ?
C10 C9 H9B 109.5 . . ?
C10 C9 H9C 109.5 . . ?
N3 C10 C9 121.7(4) . . ?
N3 C10 C11 109.7(4) . . ?
C11 C10 C9 128.7(4) . . ?
C10 C11 H11 126.4 . . ?
C12 C11 C10 107.1(4) . . ?
C12 C11 H11 126.4 . . ?
N4 C12 C11 107.3(4) . . ?
N4 C12 C13 122.0(4) . . ?
C11 C12 C13 130.6(5) . . ?
C12 C13 H13A 109.5 . . ?
C12 C13 H13B 109.5 . . ?
C12 C13 H13C 109.5 . . ?
H13A C13 H13B 109.5 . . ?
H13A C13 H13C 109.5 . . ?
H13B C13 H13C 109.5 . . ?
H14A C14 H14B 109.5 . . ?
H14A C14 H14C 109.5 . . ?
H14B C14 H14C 109.5 . . ?
C15 C14 H14A 109.5 . . ?
C15 C14 H14B 109.5 . . ?
C15 C14 H14C 109.5 . . ?
N5 C15 C14 122.8(4) . . ?
N5 C15 C16 109.7(4) . . ?
C16 C15 C14 127.5(4) . . ?
C15 C16 H16 126.9 . . ?
C17 C16 C15 106.2(4) . . ?
C17 C16 H16 126.9 . . ?
N6 C17 C16 108.1(4) . . ?
N6 C17 C18 122.7(4) . . ?
C16 C17 C18 129.3(4) . . ?
C17 C18 H18A 109.5 . . ?
C17 C18 H18B 109.5 . . ?
C17 C18 H18C 109.5 . . ?
H18A C18 H18B 109.5 . . ?
H18A C18 H18C 109.5 . . ?
H18B C18 H18C 109.5 . . ?
N7 C20 H20 118.6 . . ?
N7 C20 C21 122.8(4) . . ?
C21 C20 H20 118.6 . . ?
C20 C21 H21 119.7 . . ?
C20 C21 C22 120.5(4) . . ?
C22 C21 H21 119.7 . . ?
C21 C22 C23 120.7(3) . . ?
C21 C22 C27 115.6(4) . . ?
C27 C22 C23 123.7(3) . . ?
C22 C23 C24 110.7(3) . . ?
C22 C23 C26 110.6(3) . . ?
C24 C23 C26 108.0(4) . . ?
C25 C23 C22 107.5(3) . . ?
C25 C23 C24 109.8(4) . . ?
C25 C23 C26 110.2(4) . . ?
C23 C24 H24A 109.5 . . ?
C23 C24 H24B 109.5 . . ?
C23 C24 H24C 109.5 . . ?
H24A C24 H24B 109.5 . . ?
H24A C24 H24C 109.5 . . ?
H24B C24 H24C 109.5 . . ?
C23 C25 H25A 109.5 . . ?
C23 C25 H25B 109.5 . . ?
C23 C25 H25C 109.5 . . ?
H25A C25 H25B 109.5 . . ?
H25A C25 H25C 109.5 . . ?
H25B C25 H25C 109.5 . . ?
C23 C26 H26A 109.5 . . ?
C23 C26 H26B 109.5 . . ?
C23 C26 H26C 109.5 . . ?
H26A C26 H26B 109.5 . . ?
H26A C26 H26C 109.5 . . ?
H26B C26 H26C 109.5 . . ?
C22 C27 H27 119.4 . . ?
C28 C27 C22 121.2(4) . . ?
C28 C27 H27 119.4 . . ?
N7 C28 C27 121.6(3) . . ?
N7 C28 C29 113.2(3) . . ?
C27 C28 C29 125.0(4) . . ?
N8 C29 C28 115.1(3) . . ?
N8 C29 C30 122.5(3) . . ?
C30 C29 C28 122.2(4) . . ?
C29 C30 H30 119.8 . . ?
C29 C30 C31 120.4(4) . . ?
C31 C30 H30 119.8 . . ?
C30 C31 C32 120.7(4) . . ?
C36 C31 C30 116.4(4) . . ?
C36 C31 C32 122.9(3) . . ?
C31 C32 C33 109.3(3) . . ?
C31 C32 C34 112.0(3) . . ?
C31 C32 C35 108.4(3) . . ?
C34 C32 C33 108.7(3) . . ?
C34 C32 C35 108.4(3) . . ?
C35 C32 C33 110.1(4) . . ?
C32 C33 H33A 109.5 . . ?
C32 C33 H33B 109.5 . . ?
C32 C33 H33C 109.5 . . ?
H33A C33 H33B 109.5 . . ?
H33A C33 H33C 109.5 . . ?
H33B C33 H33C 109.5 . . ?
C32 C34 H34A 109.5 . . ?
C32 C34 H34B 109.5 . . ?
C32 C34 H34C 109.5 . . ?
H34A C34 H34B 109.5 . . ?
H34A C34 H34C 109.5 . . ?
H34B C34 H34C 109.5 . . ?
C32 C35 H35A 109.5 . . ?
C32 C35 H35B 109.5 . . ?
C32 C35 H35C 109.5 . . ?
H35A C35 H35B 109.5 . . ?
H35A C35 H35C 109.5 . . ?
H35B C35 H35C 109.5 . . ?
C31 C36 H36 119.8 . . ?
C31 C36 C37 120.4(4) . . ?
C37 C36 H36 119.8 . . ?
N8 C37 C36 123.8(4) . . ?
N8 C37 H37 118.1 . . ?
C36 C37 H37 118.1 . . ?
C41 C40 P1 117.3(3) . . ?
C41 C40 C45 119.4(4) . . ?
C45 C40 P1 123.3(3) . . ?
C40 C41 H41 119.8 . . ?
C40 C41 C42 120.3(4) . . ?
C42 C41 H41 119.8 . . ?
C41 C42 H42 120.0 . . ?
C43 C42 C41 120.0(5) . . ?
C43 C42 H42 120.0 . . ?
C42 C43 H43 119.8 . . ?
C42 C43 C44 120.3(4) . . ?
C44 C43 H43 119.8 . . ?
C43 C44 H44 119.9 . . ?
C43 C44 C45 120.2(4) . . ?
C45 C44 H44 119.9 . . ?
C40 C45 C44 119.8(4) . . ?
C40 C45 H45 120.1 . . ?
C44 C45 H45 120.1 . . ?
C51 C50 P1 122.0(3) . . ?
C51 C50 C55 118.6(4) . . ?
C55 C50 P1 119.3(3) . . ?
C50 C51 H51 119.7 . . ?
C50 C51 C52 120.7(4) . . ?
C52 C51 H51 119.7 . . ?
C51 C52 H52 119.8 . . ?
C53 C52 C51 120.4(4) . . ?
C53 C52 H52 119.8 . . ?
C52 C53 H53 120.0 . . ?
C52 C53 C54 120.0(4) . . ?
C54 C53 H53 120.0 . . ?
C53 C54 H54 120.1 . . ?
C55 C54 C53 119.7(4) . . ?
C55 C54 H54 120.1 . . ?
C50 C55 H55 119.7 . . ?
C54 C55 C50 120.6(4) . . ?
C54 C55 H55 119.7 . . ?
C61 C60 P1 124.4(3) . . ?
C65 C60 P1 116.2(3) . . ?
C65 C60 C61 119.4(4) . . ?
C60 C61 H61 119.9 . . ?
C62 C61 C60 120.1(4) . . ?
C62 C61 H61 119.9 . . ?
C61 C62 H62 119.9 . . ?
C63 C62 C61 120.2(4) . . ?
C63 C62 H62 119.9 . . ?
C62 C63 H63 119.8 . . ?
C62 C63 C64 120.5(4) . . ?
C64 C63 H63 119.8 . . ?
C63 C64 H64 120.1 . . ?
C63 C64 C65 119.7(5) . . ?
C65 C64 H64 120.1 . . ?
C60 C65 C64 120.1(4) . . ?
C60 C65 H65 119.9 . . ?
C64 C65 H65 119.9 . . ?
N2 B1 N4 109.4(4) . . ?
N2 B1 N6 108.8(4) . . ?
N2 B1 H1 110(2) . . ?
N4 B1 N6 108.8(3) . . ?
N4 B1 H1 112(2) . . ?
N6 B1 H1 108(2) . . ?
F1 P2 F3 88.0(2) . . ?
F2 P2 F1 177.0(3) . . ?
F2 P2 F3 89.0(3) . . ?
F2 P2 F5 89.3(2) . . ?
F4 P2 F1 91.8(3) . . ?
F4 P2 F2 91.1(3) . . ?
F4 P2 F3 178.6(2) . . ?
F4 P2 F5 88.8(2) . . ?
F4 P2 F6 92.6(3) . . ?
F5 P2 F1 90.30(19) . . ?
F5 P2 F3 89.7(2) . . ?
F6 P2 F1 90.2(2) . . ?
F6 P2 F2 90.2(2) . . ?
F6 P2 F3 88.8(2) . . ?
F6 P2 F5 178.5(3) . . ?

loop_
_geom_bond_atom_site_label_1
_geom_bond_atom_site_label_2
_geom_bond_distance
_geom_bond_site_symmetry_2
_geom_bond_publ_flag
Pt1 P1 2.2458(10) . ?
Pt1 N7 2.101(3) . ?
Pt1 N8 2.149(3) . ?
Pt1 C1 1.945(4) . ?
W1 N1 2.322(3) . ?
W1 N3 2.211(3) . ?
W1 N5 2.230(3) . ?
W1 C1 1.839(4) . ?
W1 C2 1.976(5) . ?
W1 C3 1.995(4) . ?
P1 C40 1.827(4) . ?
P1 C50 1.810(4) . ?
P1 C60 1.811(4) . ?
O1 C2 1.149(5) . ?
O2 C3 1.144(5) . ?
N1 N2 1.372(5) . ?
N1 C5 1.335(5) . ?
N2 C7 1.347(5) . ?
N2 B1 1.534(6) . ?
N3 N4 1.378(4) . ?
N3 C10 1.361(5) . ?
N4 C12 1.357(6) . ?
N4 B1 1.537(6) . ?
N5 N6 1.379(5) . ?
N5 C15 1.336(5) . ?
N6 C17 1.352(5) . ?
N6 B1 1.546(6) . ?
N7 C20 1.333(5) . ?
N7 C28 1.358(5) . ?
N8 C29 1.362(5) . ?
N8 C37 1.334(5) . ?
C4 H4A 0.9600 . ?
C4 H4B 0.9600 . ?
C4 H4C 0.9600 . ?
C4 C5 1.492(7) . ?
C5 C6 1.404(6) . ?
C6 H6 0.9300 . ?
C6 C7 1.371(7) . ?
C7 C8 1.507(7) . ?
C8 H8A 0.9600 . ?
C8 H8B 0.9600 . ?
C8 H8C 0.9600 . ?
C9 H9A 0.9600 . ?
C9 H9B 0.9600 . ?
C9 H9C 0.9600 . ?
C9 C10 1.493(6) . ?
C10 C11 1.380(7) . ?
C11 H11 0.9300 . ?
C11 C12 1.375(7) . ?
C12 C13 1.487(6) . ?
C13 H13A 0.9600 . ?
C13 H13B 0.9600 . ?
C13 H13C 0.9600 . ?
C14 H14A 0.9600 . ?
C14 H14B 0.9600 . ?
C14 H14C 0.9600 . ?
C14 C15 1.488(6) . ?
C15 C16 1.395(6) . ?
C16 H16 0.9300 . ?
C16 C17 1.368(6) . ?
C17 C18 1.489(6) . ?
C18 H18A 0.9600 . ?
C18 H18B 0.9600 . ?
C18 H18C 0.9600 . ?
C20 H20 0.9300 . ?
C20 C21 1.379(6) . ?
C21 H21 0.9300 . ?
C21 C22 1.390(6) . ?
C22 C23 1.523(5) . ?
C22 C27 1.397(5) . ?
C23 C24 1.526(6) . ?
C23 C25 1.522(6) . ?
C23 C26 1.532(6) . ?
C24 H24A 0.9600 . ?
C24 H24B 0.9600 . ?
C24 H24C 0.9600 . ?
C25 H25A 0.9600 . ?
C25 H25B 0.9600 . ?
C25 H25C 0.9600 . ?
C26 H26A 0.9600 . ?
C26 H26B 0.9600 . ?
C26 H26C 0.9600 . ?
C27 H27 0.9300 . ?
C27 C28 1.372(5) . ?
C28 C29 1.481(5) . ?
C29 C30 1.385(5) . ?
C30 H30 0.9300 . ?
C30 C31 1.397(5) . ?
C31 C32 1.523(5) . ?
C31 C36 1.381(6) . ?
C32 C33 1.536(6) . ?
C32 C34 1.529(5) . ?
C32 C35 1.530(6) . ?
C33 H33A 0.9600 . ?
C33 H33B 0.9600 . ?
C33 H33C 0.9600 . ?
C34 H34A 0.9600 . ?
C34 H34B 0.9600 . ?
C34 H34C 0.9600 . ?
C35 H35A 0.9600 . ?
C35 H35B 0.9600 . ?
C35 H35C 0.9600 . ?
C36 H36 0.9300 . ?
C36 C37 1.383(6) . ?
C37 H37 0.9300 . ?
C40 C41 1.384(6) . ?
C40 C45 1.387(6) . ?
C41 H41 0.9300 . ?
C41 C42 1.385(6) . ?
C42 H42 0.9300 . ?
C42 C43 1.367(7) . ?
C43 H43 0.9300 . ?
C43 C44 1.377(7) . ?
C44 H44 0.9300 . ?
C44 C45 1.389(6) . ?
C45 H45 0.9300 . ?
C50 C51 1.379(6) . ?
C50 C55 1.400(6) . ?
C51 H51 0.9300 . ?
C51 C52 1.389(6) . ?
C52 H52 0.9300 . ?
C52 C53 1.364(7) . ?
C53 H53 0.9300 . ?
C53 C54 1.393(7) . ?
C54 H54 0.9300 . ?
C54 C55 1.380(6) . ?
C55 H55 0.9300 . ?
C60 C61 1.389(6) . ?
C60 C65 1.387(6) . ?
C61 H61 0.9300 . ?
C61 C62 1.385(6) . ?
C62 H62 0.9300 . ?
C62 C63 1.371(7) . ?
C63 H63 0.9300 . ?
C63 C64 1.380(7) . ?
C64 H64 0.9300 . ?
C64 C65 1.390(6) . ?
C65 H65 0.9300 . ?
B1 H1 1.140(19) . ?
P2 F1 1.590(3) . ?
P2 F2 1.582(4) . ?
P2 F3 1.601(4) . ?
P2 F4 1.555(4) . ?
P2 F5 1.585(3) . ?
P2 F6 1.571(3) . ?

loop_
_geom_torsion_atom_site_label_1
_geom_torsion_atom_site_label_2
_geom_torsion_atom_site_label_3
_geom_torsion_atom_site_label_4
_geom_torsion
_geom_torsion_site_symmetry_1
_geom_torsion_site_symmetry_2
_geom_torsion_site_symmetry_3
_geom_torsion_site_symmetry_4
_geom_torsion_publ_flag
Pt1 P1 C40 C41 69.3(4) . . . . ?
Pt1 P1 C40 C45 -112.2(3) . . . . ?
Pt1 P1 C50 C51 2.8(4) . . . . ?
Pt1 P1 C50 C55 -172.9(3) . . . . ?
Pt1 P1 C60 C61 -142.5(3) . . . . ?
Pt1 P1 C60 C65 40.2(3) . . . . ?
Pt1 N7 C20 C21 164.4(3) . . . . ?
Pt1 N7 C28 C27 -162.9(3) . . . . ?
Pt1 N7 C28 C29 21.3(4) . . . . ?
Pt1 N8 C29 C28 5.5(4) . . . . ?
Pt1 N8 C29 C30 -169.2(3) . . . . ?
Pt1 N8 C37 C36 168.3(3) . . . . ?
W1 N1 N2 C7 -170.6(3) . . . . ?
W1 N1 N2 B1 10.1(5) . . . . ?
W1 N1 C5 C4 -12.4(8) . . . . ?
W1 N1 C5 C6 168.7(4) . . . . ?
W1 N3 N4 C12 -175.1(3) . . . . ?
W1 N3 N4 B1 8.4(5) . . . . ?
W1 N3 C10 C9 -5.1(6) . . . . ?
W1 N3 C10 C11 173.7(3) . . . . ?
W1 N5 N6 C17 -173.4(3) . . . . ?
W1 N5 N6 B1 9.1(5) . . . . ?
W1 N5 C15 C14 -5.4(7) . . . . ?
W1 N5 C15 C16 172.4(3) . . . . ?
P1 C40 C41 C42 180.0(4) . . . . ?
P1 C40 C45 C44 -178.9(4) . . . . ?
P1 C50 C51 C52 -176.9(4) . . . . ?
P1 C50 C55 C54 178.1(4) . . . . ?
P1 C60 C61 C62 -176.8(3) . . . . ?
P1 C60 C65 C64 176.3(3) . . . . ?
N1 N2 C7 C6 -0.2(6) . . . . ?
N1 N2 C7 C8 179.7(5) . . . . ?
N1 N2 B1 N4 52.3(5) . . . . ?
N1 N2 B1 N6 -66.4(5) . . . . ?
N1 C5 C6 C7 0.2(7) . . . . ?
N2 N1 C5 C4 178.5(5) . . . . ?
N2 N1 C5 C6 -0.4(6) . . . . ?
N3 W1 C1 Pt1 18.6(11) . . . . ?
N3 N4 C12 C11 0.6(5) . . . . ?
N3 N4 C12 C13 176.9(4) . . . . ?
N3 N4 B1 N2 -65.5(5) . . . . ?
N3 N4 B1 N6 53.2(5) . . . . ?
N3 C10 C11 C12 0.5(5) . . . . ?
N4 N3 C10 C9 -178.9(4) . . . . ?
N4 N3 C10 C11 -0.1(5) . . . . ?
N5 W1 C1 Pt1 -65.0(11) . . . . ?
N5 N6 C17 C16 0.0(5) . . . . ?
N5 N6 C17 C18 179.0(4) . . . . ?
N5 N6 B1 N2 55.7(5) . . . . ?
N5 N6 B1 N4 -63.4(5) . . . . ?
N5 C15 C16 C17 -0.4(5) . . . . ?
N6 N5 C15 C14 -177.4(4) . . . . ?
N6 N5 C15 C16 0.4(5) . . . . ?
N7 C20 C21 C22 -2.5(7) . . . . ?
N7 C28 C29 N8 -17.3(5) . . . . ?
N7 C28 C29 C30 157.4(4) . . . . ?
N8 C29 C30 C31 0.8(6) . . . . ?
C2 W1 C1 Pt1 -157.4(11) . . . . ?
C3 W1 C1 Pt1 112.1(11) . . . . ?
C4 C5 C6 C7 -178.6(5) . . . . ?
C5 N1 N2 C7 0.4(5) . . . . ?
C5 N1 N2 B1 -178.9(4) . . . . ?
C5 C6 C7 N2 0.0(7) . . . . ?
C5 C6 C7 C8 -180.0(6) . . . . ?
C7 N2 B1 N4 -126.8(5) . . . . ?
C7 N2 B1 N6 114.5(5) . . . . ?
C9 C10 C11 C12 179.1(4) . . . . ?
C10 N3 N4 C12 -0.3(4) . . . . ?
C10 N3 N4 B1 -176.9(4) . . . . ?
C10 C11 C12 N4 -0.7(5) . . . . ?
C10 C11 C12 C13 -176.5(5) . . . . ?
C12 N4 B1 N2 118.7(5) . . . . ?
C12 N4 B1 N6 -122.6(5) . . . . ?
C14 C15 C16 C17 177.3(5) . . . . ?
C15 N5 N6 C17 -0.2(5) . . . . ?
C15 N5 N6 B1 -177.7(4) . . . . ?
C15 C16 C17 N6 0.3(5) . . . . ?
C15 C16 C17 C18 -178.6(5) . . . . ?
C17 N6 B1 N2 -121.2(5) . . . . ?
C17 N6 B1 N4 119.7(5) . . . . ?
C20 N7 C28 C27 6.8(6) . . . . ?
C20 N7 C28 C29 -169.1(4) . . . . ?
C20 C21 C22 C23 -175.0(4) . . . . ?
C20 C21 C22 C27 6.8(6) . . . . ?
C21 C22 C23 C24 35.1(6) . . . . ?
C21 C22 C23 C25 -84.9(5) . . . . ?
C21 C22 C23 C26 154.8(4) . . . . ?
C21 C22 C27 C28 -4.4(6) . . . . ?
C22 C27 C28 N7 -2.3(6) . . . . ?
C22 C27 C28 C29 173.0(4) . . . . ?
C23 C22 C27 C28 177.4(4) . . . . ?
C27 C22 C23 C24 -146.8(4) . . . . ?
C27 C22 C23 C25 93.2(5) . . . . ?
C27 C22 C23 C26 -27.1(5) . . . . ?
C27 C28 C29 N8 167.0(4) . . . . ?
C27 C28 C29 C30 -18.3(6) . . . . ?
C28 N7 C20 C21 -4.4(6) . . . . ?
C28 C29 C30 C31 -173.6(4) . . . . ?
C29 N8 C37 C36 0.4(6) . . . . ?
C29 C30 C31 C32 175.0(4) . . . . ?
C29 C30 C31 C36 -2.1(6) . . . . ?
C30 C31 C32 C33 58.4(5) . . . . ?
C30 C31 C32 C34 178.8(4) . . . . ?
C30 C31 C32 C35 -61.7(5) . . . . ?
C30 C31 C36 C37 2.7(6) . . . . ?
C31 C36 C37 N8 -1.9(7) . . . . ?
C32 C31 C36 C37 -174.4(4) . . . . ?
C36 C31 C32 C33 -124.7(4) . . . . ?
C36 C31 C32 C34 -4.2(6) . . . . ?
C36 C31 C32 C35 115.3(4) . . . . ?
C37 N8 C29 C28 174.9(3) . . . . ?
C37 N8 C29 C30 0.1(6) . . . . ?
C40 P1 C50 C51 127.2(4) . . . . ?
C40 P1 C50 C55 -48.5(4) . . . . ?
C40 P1 C60 C61 92.4(4) . . . . ?
C40 P1 C60 C65 -84.9(3) . . . . ?
C40 C41 C42 C43 -0.9(7) . . . . ?
C41 C40 C45 C44 -0.4(7) . . . . ?
C41 C42 C43 C44 -0.6(8) . . . . ?
C42 C43 C44 C45 1.6(8) . . . . ?
C43 C44 C45 C40 -1.1(7) . . . . ?
C45 C40 C41 C42 1.4(7) . . . . ?
C50 P1 C40 C41 -56.1(4) . . . . ?
C50 P1 C40 C45 122.4(4) . . . . ?
C50 P1 C60 C61 -12.3(4) . . . . ?
C50 P1 C60 C65 170.5(3) . . . . ?
C50 C51 C52 C53 0.0(7) . . . . ?
C51 C50 C55 C54 2.3(7) . . . . ?
C51 C52 C53 C54 0.3(7) . . . . ?
C52 C53 C54 C55 0.7(7) . . . . ?
C53 C54 C55 C50 -2.0(7) . . . . ?
C55 C50 C51 C52 -1.3(7) . . . . ?
C60 P1 C40 C41 -168.7(3) . . . . ?
C60 P1 C40 C45 9.9(4) . . . . ?
C60 P1 C50 C51 -124.0(4) . . . . ?
C60 P1 C50 C55 60.4(4) . . . . ?
C60 C61 C62 C63 0.9(7) . . . . ?
C61 C60 C65 C64 -1.1(6) . . . . ?
C61 C62 C63 C64 -1.4(7) . . . . ?
C62 C63 C64 C65 0.6(7) . . . . ?
C63 C64 C65 C60 0.6(7) . . . . ?
C65 C60 C61 C62 0.3(6) . . . . ?
B1 N2 C7 C6 178.9(5) . . . . ?
B1 N2 C7 C8 -1.1(9) . . . . ?
B1 N4 C12 C11 176.8(4) . . . . ?
B1 N4 C12 C13 -7.0(7) . . . . ?
B1 N6 C17 C16 177.1(4) . . . . ?
B1 N6 C17 C18 -3.9(7) . . . . ?

loop_
_exptl_oxdiff_crystal_face_indexfrac_h
_exptl_oxdiff_crystal_face_indexfrac_k
_exptl_oxdiff_crystal_face_indexfrac_l
_exptl_oxdiff_crystal_face_x
_exptl_oxdiff_crystal_face_y
_exptl_oxdiff_crystal_face_z
-1.7865 -3.7939 27.5836 0.2332 0.9717 0.0386
3.3879 3.1603 -27.6183 -0.2305 -0.9605 -0.1556
13.2265 -5.7668 2.9798 0.0499 0.2085 -0.9767
-13.5404 5.4998 -0.5791 -0.0299 -0.1252 0.9917
11.7886 13.7804 -0.9877 -0.9517 -0.1766 -0.2514
-13.2692 -12.3853 1.3831 0.9066 0.1682 0.3871
0.0420 -15.8465 -1.3833 0.8336 0.1544 -0.5303
-0.3475 -0.3841 29.5142 0.0260 0.9972 0.0694
